data_1549847
loop_
_publ_author_name
'Shao, Dong'
'Shi, Le'
'Yin, Lei'
'Wang, Bao-Lin'
'Wang, Zhen-Xing'
'Zhang, Yi-Quan'
'Wang, Xin-Yi'

_publ_section_title
;
 Reversible on-off switching of both spin crossover and single-molecule
 magnet behaviours <i>via</i> a crystal-to-crystal transformation.
;
_journal_issue 41
_journal_name_full 'Chemical science'
_journal_page_first 7986
_journal_page_last 7991
_journal_paper_doi 10.1039/c8sc02774a
_journal_volume 9
_journal_year 2018
_chemical_formula_sum 'C69 H55 Br2 Co N9 O7 S2'
_chemical_formula_weight 1405.09
_space_group_crystal_system triclinic
_space_group_IT_number 1
_space_group_name_Hall 'P 1'
_space_group_name_H-M_alt 'P 1'
_symmetry_space_group_name_Hall 'P 1'
_symmetry_space_group_name_H-M 'P 1'
_atom_sites_solution_hydrogens mixed
_audit_creation_method SHELXL-2014/7
_audit_update_record
;
2018-06-22 deposited with the CCDC.
2018-08-27 downloaded from the CCDC.
;
_cell_angle_alpha 113.1600(10)
_cell_angle_beta 91.2520(10)
_cell_angle_gamma 106.8630(10)
_cell_formula_units_Z 1
_cell_length_a 8.6306(4)
_cell_length_b 13.5529(7)
_cell_length_c 15.2106(8)
_cell_measurement_reflns_used 9989
_cell_measurement_temperature 150(2)
_cell_measurement_theta_max 31.20
_cell_measurement_theta_min 2.70
_cell_volume 1546.66(14)
_computing_cell_refinement 'Bruker SAINT'
_computing_data_collection 'Bruker APEX2'
_computing_data_reduction 'Bruker SAINT'
_computing_molecular_graphics 'Bruker SHELXTL'
_computing_publication_material 'Bruker SHELXTL'
_computing_structure_refinement 'SHELXL-2014/7 (Sheldrick, 2014)'
_computing_structure_solution 'SHELXS-97 (Sheldrick 2008)'
_diffrn_ambient_temperature 150(2)
_diffrn_measured_fraction_theta_full 0.998
_diffrn_measured_fraction_theta_max 0.899
_diffrn_measurement_device_type 'Bruker APEX-II CCD'
_diffrn_measurement_method '\f and \w scans'
_diffrn_radiation_type MoK\a
_diffrn_radiation_wavelength 0.71073
_diffrn_reflns_av_R_equivalents 0.0485
_diffrn_reflns_av_unetI/netI 0.0384
_diffrn_reflns_Laue_measured_fraction_full 0.998
_diffrn_reflns_Laue_measured_fraction_max 0.899
_diffrn_reflns_limit_h_max 7
_diffrn_reflns_limit_h_min -12
_diffrn_reflns_limit_k_max 19
_diffrn_reflns_limit_k_min -19
_diffrn_reflns_limit_l_max 21
_diffrn_reflns_limit_l_min -21
_diffrn_reflns_number 17535
_diffrn_reflns_point_group_measured_fraction_full 0.998
_diffrn_reflns_point_group_measured_fraction_max 0.899
_diffrn_reflns_theta_full 25.242
_diffrn_reflns_theta_max 31.460
_diffrn_reflns_theta_min 1.474
_exptl_absorpt_coefficient_mu 1.701
_exptl_absorpt_correction_T_max 0.7494
_exptl_absorpt_correction_T_min 0.5642
_exptl_absorpt_correction_type multi-scan
_exptl_absorpt_process_details 'SADABS; Bruker, 2000'
_exptl_crystal_colour orange
_exptl_crystal_density_diffrn 1.509
_exptl_crystal_description block
_exptl_crystal_F_000 717
_exptl_crystal_size_max 0.450
_exptl_crystal_size_mid 0.150
_exptl_crystal_size_min 0.120
_refine_diff_density_max 1.877
_refine_diff_density_min -1.322
_refine_diff_density_rms 0.219
_refine_ls_abs_structure_details
;
 Refined as an inversion twin.
;
_refine_ls_abs_structure_Flack 0.357(11)
_refine_ls_extinction_method none
_refine_ls_goodness_of_fit_ref 1.089
_refine_ls_hydrogen_treatment constr
_refine_ls_matrix_type full
_refine_ls_number_parameters 814
_refine_ls_number_reflns 13312
_refine_ls_number_restraints 3
_refine_ls_restrained_S_all 1.089
_refine_ls_R_factor_all 0.0799
_refine_ls_R_factor_gt 0.0721
_refine_ls_shift/su_max 0.000
_refine_ls_shift/su_mean 0.000
_refine_ls_structure_factor_coef Fsqd
_refine_ls_weighting_details 'w=1/[\s^2^(Fo^2^)+(0.1806P)^2^] where P=(Fo^2^+2Fc^2^)/3'
_refine_ls_weighting_scheme calc
_refine_ls_wR_factor_gt 0.1842
_refine_ls_wR_factor_ref 0.2117
_reflns_Friedel_coverage 1.000
_reflns_Friedel_fraction_full 0.998
_reflns_Friedel_fraction_max 0.899
_reflns_number_gt 12602
_reflns_number_total 13312
_reflns_threshold_expression 'I > 2\s(I)'
_cod_data_source_file c8sc02774a2.cif
_cod_data_source_block 2-150K
_cod_depositor_comments
;
The following automatic conversions were performed:

'_exptl_absorpt_correction_type' value 'Multi-scan' changed to
'multi-scan' according to
/home/data/users/saulius/crontab/automatic-downloads/rss-feeds/RSC/lib/dictionaries/cif_core.dic
dictionary named 'cif_core.dic' version 2.4.2 from 2011-04-26.

Automatic conversion script
Id: cif_fix_values 4973 2017-02-22 13:04:09Z antanas 

 Adding full bibliography for 1549842--1549847.cif.
;
_cod_database_code 1549847
_shelx_shelxl_version_number 2014/7
_shelx_space_group_comment
;
The symmetry employed for this shelxl refinement is uniquely defined
by the following loop, which should always be used as a source of
symmetry information in preference to the above space-group names.
They are only intended as comments.
;
_shelx_estimated_absorpt_t_min 0.515
_shelx_estimated_absorpt_t_max 0.822

loop_
_space_group_symop_operation_xyz
'x, y, z'

loop_
_atom_site_label
_atom_site_type_symbol
_atom_site_fract_x
_atom_site_fract_y
_atom_site_fract_z
_atom_site_U_iso_or_equiv
_atom_site_adp_type
_atom_site_occupancy
_atom_site_site_symmetry_order
_atom_site_calc_flag
_atom_site_refinement_flags_posn
_atom_site_refinement_flags_adp
Br1 Br 0.17362(9) 0.25976(5) 1.10933(4) 0.03121(18) Uani 1 1 d . .
Br2 Br 0.94906(16) 1.01884(7) 0.13120(7) 0.0561(3) Uani 1 1 d . .
Co1 Co 0.48135(8) 0.46024(5) 0.49439(4) 0.01256(15) Uani 1 1 d . .
S1 S 0.52922(18) 0.08044(11) 0.50191(11) 0.0191(3) Uani 1 1 d . .
S2 S 0.82666(17) 0.49558(11) -0.00177(9) 0.0168(2) Uani 1 1 d . .
O1 O 1.0946(18) 0.6534(9) 0.4454(7) 0.098(5) Uani 1 1 d . .
O2 O 0.7799(7) 0.4260(5) 0.0510(4) 0.0300(10) Uani 1 1 d . .
O3 O 0.9812(6) 0.5886(4) 0.0436(4) 0.0294(10) Uani 1 1 d . .
O4 O 0.8244(7) 0.4303(5) -0.1036(3) 0.0307(11) Uani 1 1 d . .
O5 O 0.6306(8) 0.1948(4) 0.5650(6) 0.0457(17) Uani 1 1 d . .
O6 O 0.5040(8) 0.0610(5) 0.4013(4) 0.0345(12) Uani 1 1 d . .
O7 O 0.5904(6) -0.0033(4) 0.5160(3) 0.0215(8) Uani 1 1 d . .
N1 N 0.2230(6) 0.3761(4) 0.4551(3) 0.0175(8) Uani 1 1 d . .
N2 N 0.4221(6) 0.3890(4) 0.5904(3) 0.0129(7) Uani 1 1 d . .
N3 N 0.7154(6) 0.4877(4) 0.5666(3) 0.0156(8) Uani 1 1 d . .
N4 N 0.5183(6) 0.3478(4) 0.3555(3) 0.0157(8) Uani 1 1 d . .
N5 N 0.5533(6) 0.5615(4) 0.4225(3) 0.0145(8) Uani 1 1 d . .
N6 N 0.4729(6) 0.6256(4) 0.5958(3) 0.0155(8) Uani 1 1 d . .
N7 N 0.2960(8) 0.7014(6) 0.0153(5) 0.0302(12) Uani 1 1 d . .
H1N7 H 0.2074 0.6638 0.0111 0.036 Uiso 1 1 d R U
N8 N -0.1242(8) 0.0240(6) 0.6337(5) 0.0318(13) Uani 1 1 d . .
H1N8 H -0.2032 0.0312 0.5940 0.038 Uiso 1 1 d R U
N9 N 1.1779(9) 0.6800(5) 0.3154(5) 0.0314(13) Uani 1 1 d . .
C1 C 0.2219(8) 0.2817(5) 0.9954(4) 0.0204(11) Uani 1 1 d . .
C2 C 0.1211(8) 0.3228(5) 0.9565(4) 0.0208(11) Uani 1 1 d . .
H2 H 0.0293 0.3385 0.9851 0.025 Uiso 1 1 calc R U
C3 C 0.1593(8) 0.3401(5) 0.8744(4) 0.0198(10) Uani 1 1 d . .
H3 H 0.0914 0.3667 0.8455 0.024 Uiso 1 1 calc R U
C4 C 0.2979(7) 0.3186(4) 0.8332(4) 0.0161(9) Uani 1 1 d . .
C5 C 0.3937(8) 0.2770(5) 0.8746(4) 0.0193(10) Uani 1 1 d . .
H5 H 0.4864 0.2617 0.8469 0.023 Uiso 1 1 calc R U
C6 C 0.3567(8) 0.2574(5) 0.9554(4) 0.0207(10) Uani 1 1 d . .
H6 H 0.4219 0.2280 0.9829 0.025 Uiso 1 1 calc R U
C7 C 0.3413(7) 0.3408(4) 0.7478(4) 0.0146(9) Uani 1 1 d . .
C8 C 0.2186(7) 0.3212(4) 0.6749(4) 0.0151(9) Uani 1 1 d . .
H8 H 0.1061 0.2916 0.6787 0.018 Uiso 1 1 calc R U
C9 C 0.2657(7) 0.3462(4) 0.5968(3) 0.0126(8) Uani 1 1 d . .
C10 C 0.1507(7) 0.3313(4) 0.5149(4) 0.0135(8) Uani 1 1 d . .
C11 C -0.0175(7) 0.2738(5) 0.4994(4) 0.0193(10) Uani 1 1 d . .
H11 H -0.0653 0.2432 0.5426 0.023 Uiso 1 1 calc R U
C12 C -0.1135(8) 0.2625(5) 0.4186(5) 0.0243(11) Uani 1 1 d . .
H12 H -0.2283 0.2242 0.4060 0.029 Uiso 1 1 calc R U
C13 C -0.0387(9) 0.3084(6) 0.3566(5) 0.0283(13) Uani 1 1 d . .
H13 H -0.1007 0.3005 0.3004 0.034 Uiso 1 1 calc R U
C14 C 0.1278(9) 0.3655(6) 0.3790(4) 0.0257(12) Uani 1 1 d . .
H14 H 0.1777 0.3993 0.3381 0.031 Uiso 1 1 calc R U
C15 C 0.8604(8) 0.5378(5) 0.5494(4) 0.0209(11) Uani 1 1 d . .
H15 H 0.8645 0.5560 0.4950 0.025 Uiso 1 1 calc R U
C16 C 1.0074(8) 0.5650(6) 0.6073(5) 0.0224(11) Uani 1 1 d . .
H16 H 1.1093 0.6024 0.5938 0.027 Uiso 1 1 calc R U
C17 C 1.0004(7) 0.5359(5) 0.6846(4) 0.0204(10) Uani 1 1 d . .
H17 H 1.0984 0.5529 0.7252 0.024 Uiso 1 1 calc R U
C18 C 0.8493(7) 0.4815(5) 0.7035(4) 0.0180(10) Uani 1 1 d . .
H18 H 0.8430 0.4606 0.7564 0.022 Uiso 1 1 calc R U
C19 C 0.7093(7) 0.4591(4) 0.6435(3) 0.0135(8) Uani 1 1 d . .
C20 C 0.5423(7) 0.4078(4) 0.6590(4) 0.0131(9) Uani 1 1 d . .
C21 C 0.5037(7) 0.3828(4) 0.7385(4) 0.0141(9) Uani 1 1 d . .
H21 H 0.5887 0.3946 0.7860 0.017 Uiso 1 1 calc R U
C22 C 0.4314(8) 0.6524(5) 0.6841(4) 0.0193(10) Uani 1 1 d . .
H22 H 0.4099 0.5968 0.7094 0.023 Uiso 1 1 calc R U
C23 C 0.4179(9) 0.7586(5) 0.7412(4) 0.0216(11) Uani 1 1 d . .
H23 H 0.3901 0.7757 0.8044 0.026 Uiso 1 1 calc R U
C24 C 0.4463(9) 0.8370(5) 0.7027(4) 0.0239(12) Uani 1 1 d . .
H24 H 0.4349 0.9091 0.7389 0.029 Uiso 1 1 calc R U
C25 C 0.4916(9) 0.8125(5) 0.6115(4) 0.0223(11) Uani 1 1 d . .
H25 H 0.5119 0.8667 0.5847 0.027 Uiso 1 1 calc R U
C26 C 0.5062(7) 0.7060(4) 0.5607(4) 0.0146(9) Uani 1 1 d . .
C27 C 0.5634(7) 0.6710(4) 0.4647(4) 0.0151(9) Uani 1 1 d . .
C28 C 0.6264(8) 0.7458(4) 0.4224(4) 0.0174(10) Uani 1 1 d . .
H28 H 0.6287 0.8224 0.4527 0.021 Uiso 1 1 calc R U
C29 C 0.6862(7) 0.7063(4) 0.3347(4) 0.0138(9) Uani 1 1 d . .
C30 C 0.6764(7) 0.5913(4) 0.2920(4) 0.0163(9) Uani 1 1 d . .
H30 H 0.7158 0.5615 0.2325 0.020 Uiso 1 1 calc R U
C31 C 0.6085(7) 0.5221(4) 0.3380(3) 0.0136(9) Uani 1 1 d . .
C32 C 0.5854(7) 0.3982(4) 0.2986(4) 0.0150(9) Uani 1 1 d . .
C33 C 0.6284(8) 0.3388(5) 0.2105(4) 0.0190(10) Uani 1 1 d . .
H33 H 0.6801 0.3762 0.1725 0.023 Uiso 1 1 calc R U
C34 C 0.5925(9) 0.2218(5) 0.1800(4) 0.0241(12) Uani 1 1 d . .
H34 H 0.6189 0.1781 0.1197 0.029 Uiso 1 1 calc R U
C35 C 0.5194(9) 0.1700(5) 0.2366(4) 0.0238(12) Uani 1 1 d . .
H35 H 0.4932 0.0903 0.2155 0.029 Uiso 1 1 calc R U
C36 C 0.4845(8) 0.2349(4) 0.3245(4) 0.0181(10) Uani 1 1 d . .
H36 H 0.4354 0.1991 0.3643 0.022 Uiso 1 1 calc R U
C37 C 0.7541(7) 0.7833(4) 0.2872(4) 0.0160(9) Uani 1 1 d . .
C38 C 0.7036(8) 0.8767(5) 0.3050(4) 0.0191(10) Uani 1 1 d . .
H38 H 0.6281 0.8922 0.3489 0.023 Uiso 1 1 calc R U
C39 C 0.7612(10) 0.9472(5) 0.2598(4) 0.0251(12) Uani 1 1 d . .
H39 H 0.7269 1.0114 0.2726 0.030 Uiso 1 1 calc R U
C40 C 0.8719(11) 0.9226(5) 0.1943(4) 0.0288(14) Uani 1 1 d . .
C41 C 0.9246(10) 0.8319(5) 0.1769(5) 0.0290(14) Uani 1 1 d . .
H41 H 1.0015 0.8171 0.1338 0.035 Uiso 1 1 calc R U
C42 C 0.8645(9) 0.7618(5) 0.2228(4) 0.0226(11) Uani 1 1 d . .
H42 H 0.8993 0.6977 0.2102 0.027 Uiso 1 1 calc R U
C43 C 0.6743(7) 0.5601(5) 0.0049(4) 0.0179(10) Uani 1 1 d . .
C44 C 0.6827(8) 0.6363(6) -0.0389(5) 0.0231(11) Uani 1 1 d . .
H44 H 0.7721 0.6532 -0.0718 0.028 Uiso 1 1 calc R U
C45 C 0.5622(8) 0.6863(6) -0.0343(5) 0.0245(11) Uani 1 1 d . .
H45 H 0.5704 0.7379 -0.0632 0.029 Uiso 1 1 calc R U
C46 C 0.4275(8) 0.6609(5) 0.0132(4) 0.0217(10) Uani 1 1 d . .
C47 C 0.4203(8) 0.5849(5) 0.0554(4) 0.0204(10) Uani 1 1 d . .
H47 H 0.3299 0.5663 0.0871 0.024 Uiso 1 1 calc R U
C48 C 0.5407(7) 0.5367(5) 0.0519(4) 0.0187(10) Uani 1 1 d . .
H48 H 0.5330 0.4864 0.0822 0.022 Uiso 1 1 calc R U
C49 C 0.2789(8) 0.7783(5) -0.0210(4) 0.0222(11) Uani 1 1 d . .
C50 C 0.1296(9) 0.7519(6) -0.0774(5) 0.0260(12) Uani 1 1 d . .
H50 H 0.0471 0.6811 -0.0930 0.031 Uiso 1 1 calc R U
C51 C 0.1004(10) 0.8272(6) -0.1107(5) 0.0305(13) Uani 1 1 d . .
H51 H -0.0018 0.8077 -0.1486 0.037 Uiso 1 1 calc R U
C52 C 0.2201(11) 0.9316(7) -0.0890(6) 0.0337(15) Uani 1 1 d . .
H52 H 0.1998 0.9839 -0.1112 0.040 Uiso 1 1 calc R U
C53 C 0.3684(10) 0.9576(6) -0.0348(6) 0.0327(15) Uani 1 1 d . .
H53 H 0.4515 1.0276 -0.0214 0.039 Uiso 1 1 calc R U
C54 C 0.3993(9) 0.8830(6) 0.0008(5) 0.0286(13) Uani 1 1 d . .
H54 H 0.5011 0.9033 0.0394 0.034 Uiso 1 1 calc R U
C55 C 0.3331(7) 0.0589(5) 0.5381(4) 0.0181(10) Uani 1 1 d . .
C56 C 0.3185(7) 0.0606(5) 0.6300(4) 0.0201(10) Uani 1 1 d . .
H56 H 0.4128 0.0712 0.6704 0.024 Uiso 1 1 calc R U
C57 C 0.1672(8) 0.0470(5) 0.6635(4) 0.0207(10) Uani 1 1 d . .
H57 H 0.1588 0.0482 0.7260 0.025 Uiso 1 1 calc R U
C58 C 0.0267(7) 0.0314(5) 0.6031(4) 0.0197(10) Uani 1 1 d . .
C59 C 0.0425(8) 0.0269(5) 0.5102(5) 0.0224(11) Uani 1 1 d . .
H59 H -0.0516 0.0136 0.4682 0.027 Uiso 1 1 calc R U
C60 C 0.1940(8) 0.0415(5) 0.4789(4) 0.0214(10) Uani 1 1 d . .
H60 H 0.2026 0.0395 0.4162 0.026 Uiso 1 1 calc R U
C61 C -0.1560(8) 0.0416(6) 0.7283(5) 0.0241(11) Uani 1 1 d . .
C62 C -0.2283(8) 0.1244(5) 0.7765(5) 0.0260(12) Uani 1 1 d . .
H62 H -0.2533 0.1681 0.7459 0.031 Uiso 1 1 calc R U
C63 C -0.2635(10) 0.1423(7) 0.8696(6) 0.0374(17) Uani 1 1 d . .
H63 H -0.3173 0.1958 0.9009 0.045 Uiso 1 1 calc R U
C64 C -0.2217(10) 0.0840(8) 0.9161(6) 0.0374(16) Uani 1 1 d . .
H64 H -0.2396 0.1005 0.9810 0.045 Uiso 1 1 calc R U
C65 C -0.1526(10) -0.0001(8) 0.8684(6) 0.0353(15) Uani 1 1 d . .
H65 H -0.1267 -0.0424 0.9003 0.042 Uiso 1 1 calc R U
C66 C -0.1213(9) -0.0225(7) 0.7744(5) 0.0295(13) Uani 1 1 d . .
H66 H -0.0766 -0.0811 0.7417 0.035 Uiso 1 1 calc R U
C67 C 1.2675(11) 0.7579(7) 0.2764(6) 0.0369(16) Uani 1 1 d . .
H67A H 1.3043 0.8353 0.3275 0.055 Uiso 1 1 calc R U
H67B H 1.1959 0.7540 0.2234 0.055 Uiso 1 1 calc R U
H67C H 1.3628 0.7370 0.2520 0.055 Uiso 1 1 calc R U
C68 C 1.1281(14) 0.5597(7) 0.2520(7) 0.045(2) Uani 1 1 d . .
H68A H 1.2257 0.5368 0.2373 0.068 Uiso 1 1 calc R U
H68B H 1.0635 0.5450 0.1918 0.068 Uiso 1 1 calc R U
H68C H 1.0617 0.5161 0.2842 0.068 Uiso 1 1 calc R U
C69 C 1.1559(16) 0.7168(9) 0.4072(7) 0.054(3) Uani 1 1 d . .
H69 H 1.1893 0.7963 0.4453 0.065 Uiso 1 1 calc R U

loop_
_atom_site_aniso_label
_atom_site_aniso_U_11
_atom_site_aniso_U_22
_atom_site_aniso_U_33
_atom_site_aniso_U_23
_atom_site_aniso_U_13
_atom_site_aniso_U_12
Br1 0.0329(4) 0.0436(3) 0.0245(3) 0.0245(3) 0.0104(2) 0.0078(3)
Br2 0.0994(9) 0.0386(4) 0.0510(5) 0.0356(4) 0.0458(5) 0.0252(5)
Co1 0.0105(3) 0.0164(3) 0.0134(3) 0.0088(2) 0.0040(2) 0.0043(2)
S1 0.0171(6) 0.0175(5) 0.0287(6) 0.0123(5) 0.0108(5) 0.0099(5)
S2 0.0127(6) 0.0257(6) 0.0164(5) 0.0112(5) 0.0054(4) 0.0091(5)
O1 0.133(12) 0.081(6) 0.049(4) 0.040(4) 0.019(5) -0.029(7)
O2 0.028(3) 0.046(3) 0.036(2) 0.032(2) 0.014(2) 0.019(2)
O3 0.011(2) 0.029(2) 0.043(3) 0.012(2) 0.0030(19) 0.0052(16)
O4 0.037(3) 0.047(3) 0.0180(18) 0.0119(19) 0.0069(19) 0.028(2)
O5 0.027(3) 0.019(2) 0.075(4) 0.007(2) 0.027(3) 0.0030(19)
O6 0.040(3) 0.055(3) 0.043(3) 0.040(3) 0.028(2) 0.034(3)
O7 0.023(2) 0.0240(18) 0.0258(18) 0.0123(16) 0.0082(17) 0.0160(17)
N1 0.013(2) 0.029(2) 0.0162(18) 0.0135(17) 0.0030(16) 0.0086(18)
N2 0.0097(19) 0.0178(17) 0.0132(16) 0.0069(15) 0.0025(14) 0.0066(15)
N3 0.009(2) 0.0214(19) 0.0167(18) 0.0086(16) 0.0033(15) 0.0043(16)
N4 0.015(2) 0.0137(17) 0.0193(18) 0.0078(16) 0.0032(16) 0.0049(15)
N5 0.016(2) 0.0165(18) 0.0123(16) 0.0057(15) 0.0062(15) 0.0070(16)
N6 0.013(2) 0.0178(18) 0.0169(18) 0.0087(16) 0.0055(16) 0.0043(16)
N7 0.016(3) 0.045(3) 0.045(3) 0.029(3) 0.016(2) 0.018(2)
N8 0.014(2) 0.061(4) 0.032(3) 0.027(3) 0.008(2) 0.016(3)
N9 0.030(3) 0.029(3) 0.035(3) 0.017(2) 0.007(2) 0.003(2)
C1 0.025(3) 0.023(2) 0.018(2) 0.014(2) 0.008(2) 0.005(2)
C2 0.019(3) 0.028(2) 0.021(2) 0.016(2) 0.008(2) 0.007(2)
C3 0.016(3) 0.027(2) 0.020(2) 0.012(2) 0.007(2) 0.008(2)
C4 0.016(2) 0.020(2) 0.017(2) 0.0104(18) 0.0079(18) 0.0084(18)
C5 0.017(3) 0.028(2) 0.019(2) 0.013(2) 0.0066(19) 0.010(2)
C6 0.021(3) 0.025(2) 0.020(2) 0.015(2) 0.002(2) 0.008(2)
C7 0.015(2) 0.0166(19) 0.0139(18) 0.0077(17) 0.0030(17) 0.0061(17)
C8 0.009(2) 0.021(2) 0.0148(19) 0.0097(18) 0.0022(17) 0.0021(17)
C9 0.010(2) 0.0130(18) 0.0143(18) 0.0071(16) 0.0014(16) 0.0012(16)
C10 0.010(2) 0.0177(19) 0.0140(18) 0.0083(17) 0.0012(16) 0.0037(16)
C11 0.012(3) 0.023(2) 0.023(2) 0.012(2) 0.002(2) 0.0018(19)
C12 0.014(3) 0.028(3) 0.029(3) 0.014(2) -0.002(2) 0.003(2)
C13 0.017(3) 0.045(3) 0.030(3) 0.025(3) -0.001(2) 0.007(3)
C14 0.019(3) 0.040(3) 0.022(2) 0.016(2) 0.000(2) 0.009(2)
C15 0.015(3) 0.030(3) 0.021(2) 0.016(2) 0.006(2) 0.006(2)
C16 0.010(2) 0.031(3) 0.025(2) 0.011(2) 0.004(2) 0.004(2)
C17 0.009(2) 0.029(2) 0.021(2) 0.011(2) 0.0017(19) 0.0030(19)
C18 0.013(2) 0.026(2) 0.017(2) 0.0119(19) 0.0013(18) 0.0051(19)
C19 0.011(2) 0.0174(19) 0.0117(18) 0.0053(16) 0.0028(16) 0.0057(17)
C20 0.010(2) 0.0140(18) 0.0140(19) 0.0040(16) 0.0025(17) 0.0047(16)
C21 0.013(2) 0.0166(19) 0.0155(19) 0.0095(17) 0.0021(17) 0.0044(17)
C22 0.021(3) 0.023(2) 0.018(2) 0.013(2) 0.009(2) 0.006(2)
C23 0.026(3) 0.023(2) 0.017(2) 0.009(2) 0.009(2) 0.009(2)
C24 0.033(3) 0.019(2) 0.021(2) 0.008(2) 0.014(2) 0.010(2)
C25 0.027(3) 0.016(2) 0.023(2) 0.0067(19) 0.012(2) 0.006(2)
C26 0.015(2) 0.0165(19) 0.0152(19) 0.0085(17) 0.0079(17) 0.0055(17)
C27 0.018(2) 0.0151(19) 0.0159(19) 0.0077(17) 0.0057(18) 0.0079(17)
C28 0.021(3) 0.0161(19) 0.016(2) 0.0062(18) 0.0082(19) 0.0065(18)
C29 0.014(2) 0.017(2) 0.0128(18) 0.0083(17) 0.0054(17) 0.0055(17)
C30 0.014(2) 0.019(2) 0.0162(19) 0.0079(18) 0.0048(18) 0.0042(18)
C31 0.013(2) 0.0167(19) 0.0123(18) 0.0068(17) 0.0036(17) 0.0057(17)
C32 0.013(2) 0.018(2) 0.0147(19) 0.0071(17) 0.0002(17) 0.0065(17)
C33 0.024(3) 0.019(2) 0.016(2) 0.0067(18) 0.006(2) 0.009(2)
C34 0.030(3) 0.018(2) 0.022(2) 0.003(2) 0.001(2) 0.013(2)
C35 0.031(3) 0.016(2) 0.023(2) 0.005(2) 0.004(2) 0.011(2)
C36 0.020(3) 0.015(2) 0.020(2) 0.0072(18) 0.002(2) 0.0059(18)
C37 0.015(2) 0.020(2) 0.017(2) 0.0107(18) 0.0084(18) 0.0063(18)
C38 0.019(3) 0.019(2) 0.022(2) 0.0112(19) 0.008(2) 0.0073(19)
C39 0.035(4) 0.021(2) 0.022(2) 0.010(2) 0.009(2) 0.010(2)
C40 0.049(4) 0.022(2) 0.021(2) 0.014(2) 0.014(3) 0.010(3)
C41 0.035(4) 0.024(2) 0.026(3) 0.009(2) 0.018(3) 0.008(2)
C42 0.027(3) 0.022(2) 0.023(2) 0.012(2) 0.015(2) 0.011(2)
C43 0.012(2) 0.027(2) 0.017(2) 0.0096(19) 0.0021(18) 0.0088(19)
C44 0.013(3) 0.033(3) 0.033(3) 0.021(2) 0.010(2) 0.011(2)
C45 0.015(3) 0.037(3) 0.032(3) 0.021(3) 0.010(2) 0.013(2)
C46 0.016(3) 0.029(2) 0.025(2) 0.013(2) 0.006(2) 0.012(2)
C47 0.014(2) 0.029(2) 0.020(2) 0.012(2) 0.0079(19) 0.008(2)
C48 0.014(2) 0.026(2) 0.017(2) 0.0105(19) 0.0073(19) 0.0042(19)
C49 0.017(3) 0.028(2) 0.025(2) 0.011(2) 0.010(2) 0.012(2)
C50 0.019(3) 0.030(3) 0.029(3) 0.013(2) 0.005(2) 0.007(2)
C51 0.023(3) 0.041(3) 0.035(3) 0.021(3) 0.006(3) 0.014(3)
C52 0.037(4) 0.035(3) 0.037(3) 0.014(3) 0.011(3) 0.024(3)
C53 0.024(3) 0.026(3) 0.038(3) 0.004(3) 0.003(3) 0.008(2)
C54 0.020(3) 0.032(3) 0.026(3) 0.005(2) 0.001(2) 0.007(2)
C55 0.013(2) 0.020(2) 0.024(2) 0.0104(19) 0.0053(19) 0.0064(18)
C56 0.013(2) 0.028(2) 0.023(2) 0.014(2) 0.003(2) 0.008(2)
C57 0.013(2) 0.028(2) 0.023(2) 0.013(2) 0.004(2) 0.006(2)
C58 0.011(2) 0.023(2) 0.025(2) 0.011(2) 0.003(2) 0.0049(19)
C59 0.016(3) 0.024(2) 0.027(3) 0.011(2) 0.002(2) 0.007(2)
C60 0.018(3) 0.029(3) 0.021(2) 0.014(2) 0.003(2) 0.009(2)
C61 0.011(2) 0.036(3) 0.032(3) 0.018(3) 0.007(2) 0.010(2)
C62 0.016(3) 0.028(3) 0.038(3) 0.017(3) 0.005(2) 0.010(2)
C63 0.018(3) 0.048(4) 0.043(4) 0.010(3) 0.009(3) 0.020(3)
C64 0.021(3) 0.061(5) 0.037(3) 0.025(3) 0.013(3) 0.017(3)
C65 0.026(3) 0.059(4) 0.038(3) 0.032(4) 0.014(3) 0.020(3)
C66 0.019(3) 0.043(3) 0.036(3) 0.021(3) 0.011(3) 0.018(3)
C67 0.031(4) 0.042(4) 0.045(4) 0.028(3) 0.012(3) 0.007(3)
C68 0.055(6) 0.034(4) 0.044(4) 0.020(3) 0.000(4) 0.007(4)
C69 0.064(7) 0.054(5) 0.039(4) 0.031(4) 0.011(4) -0.006(5)

loop_
_atom_type_symbol
_atom_type_description
_atom_type_scat_dispersion_real
_atom_type_scat_dispersion_imag
_atom_type_scat_source
C C 0.0033 0.0016 'International Tables Vol C Tables 4.2.6.8 and 6.1.1.4'
H H 0.0000 0.0000 'International Tables Vol C Tables 4.2.6.8 and 6.1.1.4'
N N 0.0061 0.0033 'International Tables Vol C Tables 4.2.6.8 and 6.1.1.4'
O O 0.0106 0.0060 'International Tables Vol C Tables 4.2.6.8 and 6.1.1.4'
S S 0.1246 0.1234 'International Tables Vol C Tables 4.2.6.8 and 6.1.1.4'
Co Co 0.3494 0.9721 'International Tables Vol C Tables 4.2.6.8 and 6.1.1.4'
Br Br -0.2901 2.4595 'International Tables Vol C Tables 4.2.6.8 and 6.1.1.4'

loop_
_geom_angle_atom_site_label_1
_geom_angle_atom_site_label_2
_geom_angle_atom_site_label_3
_geom_angle
N2 Co1 N5 168.53(17)
N2 Co1 N1 75.85(18)
N5 Co1 N1 108.91(19)
N2 Co1 N3 77.00(18)
N5 Co1 N3 99.31(19)
N1 Co1 N3 151.61(19)
N2 Co1 N4 115.12(17)
N5 Co1 N4 75.77(17)
N1 Co1 N4 89.92(19)
N3 Co1 N4 94.11(18)
N2 Co1 N6 93.12(17)
N5 Co1 N6 76.06(17)
N1 Co1 N6 97.34(19)
N3 Co1 N6 92.28(18)
N4 Co1 N6 151.76(18)
O6 S1 O5 113.6(4)
O6 S1 O7 112.7(3)
O5 S1 O7 110.9(4)
O6 S1 C55 106.3(3)
O5 S1 C55 107.5(3)
O7 S1 C55 105.3(3)
O2 S2 O4 113.1(3)
O2 S2 O3 112.8(3)
O4 S2 O3 112.4(3)
O2 S2 C43 105.6(3)
O4 S2 C43 106.3(3)
O3 S2 C43 105.9(3)
C14 N1 C10 118.0(5)
C14 N1 Co1 126.5(4)
C10 N1 Co1 115.5(3)
C9 N2 C20 120.7(5)
C9 N2 Co1 119.7(3)
C20 N2 Co1 118.2(4)
C15 N3 C19 118.7(5)
C15 N3 Co1 126.5(4)
C19 N3 Co1 114.5(4)
C32 N4 C36 119.2(5)
C32 N4 Co1 115.5(3)
C36 N4 Co1 125.3(4)
C27 N5 C31 119.6(5)
C27 N5 Co1 120.0(4)
C31 N5 Co1 119.9(3)
C22 N6 C26 118.2(5)
C22 N6 Co1 127.2(4)
C26 N6 Co1 114.5(3)
C46 N7 C49 127.4(6)
C46 N7 H1N7 121.3
C49 N7 H1N7 104.4
C58 N8 C61 125.9(6)
C58 N8 H1N8 115.3
C61 N8 H1N8 115.8
C69 N9 C67 121.1(7)
C69 N9 C68 121.7(7)
C67 N9 C68 116.9(7)
C6 C1 C2 122.7(5)
C6 C1 Br1 118.9(5)
C2 C1 Br1 118.4(5)
C3 C2 C1 117.7(6)
C3 C2 H2 121.1
C1 C2 H2 121.1
C2 C3 C4 120.9(6)
C2 C3 H3 119.6
C4 C3 H3 119.6
C5 C4 C3 119.1(5)
C5 C4 C7 120.3(5)
C3 C4 C7 120.7(5)
C6 C5 C4 121.1(6)
C6 C5 H5 119.4
C4 C5 H5 119.4
C5 C6 C1 118.5(6)
C5 C6 H6 120.8
C1 C6 H6 120.8
C21 C7 C8 118.7(5)
C21 C7 C4 120.6(5)
C8 C7 C4 120.7(5)
C9 C8 C7 118.6(5)
C9 C8 H8 120.7
C7 C8 H8 120.7
N2 C9 C8 121.9(5)
N2 C9 C10 113.2(4)
C8 C9 C10 124.9(5)
N1 C10 C11 122.5(5)
N1 C10 C9 114.3(5)
C11 C10 C9 123.2(5)
C10 C11 C12 118.3(5)
C10 C11 H11 120.8
C12 C11 H11 120.8
C13 C12 C11 119.1(6)
C13 C12 H12 120.4
C11 C12 H12 120.4
C14 C13 C12 118.3(6)
C14 C13 H13 120.9
C12 C13 H13 120.9
N1 C14 C13 123.7(6)
N1 C14 H14 118.1
C13 C14 H14 118.1
N3 C15 C16 123.1(6)
N3 C15 H15 118.5
C16 C15 H15 118.5
C17 C16 C15 117.9(6)
C17 C16 H16 121.0
C15 C16 H16 121.0
C16 C17 C18 120.2(5)
C16 C17 H17 119.9
C18 C17 H17 119.9
C19 C18 C17 118.3(5)
C19 C18 H18 120.8
C17 C18 H18 120.8
N3 C19 C18 121.9(5)
N3 C19 C20 114.6(5)
C18 C19 C20 123.5(5)
N2 C20 C21 120.4(5)
N2 C20 C19 114.4(5)
C21 C20 C19 125.2(5)
C7 C21 C20 119.8(5)
C7 C21 H21 120.1
C20 C21 H21 120.1
N6 C22 C23 123.1(5)
N6 C22 H22 118.4
C23 C22 H22 118.4
C24 C23 C22 117.6(5)
C24 C23 H23 121.2
C22 C23 H23 121.2
C23 C24 C25 120.8(5)
C23 C24 H24 119.6
C25 C24 H24 119.6
C24 C25 C26 117.9(5)
C24 C25 H25 121.1
C26 C25 H25 121.1
N6 C26 C25 122.3(5)
N6 C26 C27 114.3(4)
C25 C26 C27 123.4(5)
N5 C27 C28 122.1(5)
N5 C27 C26 114.6(4)
C28 C27 C26 123.3(4)
C27 C28 C29 119.1(5)
C27 C28 H28 120.5
C29 C28 H28 120.5
C28 C29 C30 118.0(5)
C28 C29 C37 120.7(4)
C30 C29 C37 121.3(5)
C31 C30 C29 119.2(5)
C31 C30 H30 120.4
C29 C30 H30 120.4
N5 C31 C30 122.1(5)
N5 C31 C32 113.5(4)
C30 C31 C32 124.4(5)
N4 C32 C33 122.3(5)
N4 C32 C31 114.4(5)
C33 C32 C31 123.3(5)
C32 C33 C34 117.5(5)
C32 C33 H33 121.3
C34 C33 H33 121.3
C35 C34 C33 120.2(5)
C35 C34 H34 119.9
C33 C34 H34 119.9
C34 C35 C36 119.2(5)
C34 C35 H35 120.4
C36 C35 H35 120.4
N4 C36 C35 121.6(5)
N4 C36 H36 119.2
C35 C36 H36 119.2
C38 C37 C42 119.0(5)
C38 C37 C29 119.8(5)
C42 C37 C29 121.2(5)
C39 C38 C37 120.8(6)
C39 C38 H38 119.6
C37 C38 H38 119.6
C38 C39 C40 118.9(6)
C38 C39 H39 120.6
C40 C39 H39 120.6
C41 C40 C39 121.1(6)
C41 C40 Br2 120.1(5)
C39 C40 Br2 118.8(5)
C40 C41 C42 119.0(6)
C40 C41 H41 120.5
C42 C41 H41 120.5
C41 C42 C37 121.2(6)
C41 C42 H42 119.4
C37 C42 H42 119.4
C48 C43 C44 117.9(6)
C48 C43 S2 121.2(5)
C44 C43 S2 120.9(5)
C45 C44 C43 120.9(6)
C45 C44 H44 119.6
C43 C44 H44 119.6
C44 C45 C46 120.3(6)
C44 C45 H45 119.9
C46 C45 H45 119.9
N7 C46 C47 118.0(6)
N7 C46 C45 123.7(6)
C47 C46 C45 118.2(6)
C48 C47 C46 121.5(6)
C48 C47 H47 119.3
C46 C47 H47 119.3
C47 C48 C43 121.3(6)
C47 C48 H48 119.3
C43 C48 H48 119.3
N7 C49 C54 123.3(6)
N7 C49 C50 118.0(6)
C54 C49 C50 118.5(6)
C51 C50 C49 121.2(6)
C51 C50 H50 119.4
C49 C50 H50 119.4
C50 C51 C52 120.4(7)
C50 C51 H51 119.8
C52 C51 H51 119.8
C53 C52 C51 118.8(7)
C53 C52 H52 120.6
C51 C52 H52 120.6
C52 C53 C54 121.6(7)
C52 C53 H53 119.2
C54 C53 H53 119.2
C49 C54 C53 119.5(7)
C49 C54 H54 120.3
C53 C54 H54 120.3
C60 C55 C56 119.0(6)
C60 C55 S1 122.3(5)
C56 C55 S1 118.7(5)
C55 C56 C57 121.2(5)
C55 C56 H56 119.4
C57 C56 H56 119.4
C56 C57 C58 119.3(5)
C56 C57 H57 120.3
C58 C57 H57 120.3
N8 C58 C59 118.9(6)
N8 C58 C57 122.3(6)
C59 C58 C57 118.8(6)
C60 C59 C58 120.7(6)
C60 C59 H59 119.6
C58 C59 H59 119.6
C59 C60 C55 120.9(6)
C59 C60 H60 119.5
C55 C60 H60 119.5
C66 C61 C62 119.2(6)
C66 C61 N8 122.2(6)
C62 C61 N8 118.6(6)
C63 C62 C61 119.8(7)
C63 C62 H62 120.1
C61 C62 H62 120.1
C64 C63 C62 120.8(7)
C64 C63 H63 119.6
C62 C63 H63 119.6
C63 C64 C65 120.0(7)
C63 C64 H64 120.0
C65 C64 H64 120.0
C66 C65 C64 120.4(7)
C66 C65 H65 119.8
C64 C65 H65 119.8
C65 C66 C61 119.7(7)
C65 C66 H66 120.1
C61 C66 H66 120.1
N9 C67 H67A 109.5
N9 C67 H67B 109.5
H67A C67 H67B 109.5
N9 C67 H67C 109.5
H67A C67 H67C 109.5
H67B C67 H67C 109.5
N9 C68 H68A 109.5
N9 C68 H68B 109.5
H68A C68 H68B 109.5
N9 C68 H68C 109.5
H68A C68 H68C 109.5
H68B C68 H68C 109.5
O1 C69 N9 123.3(10)
O1 C69 H69 118.4
N9 C69 H69 118.4

loop_
_geom_bond_atom_site_label_1
_geom_bond_atom_site_label_2
_geom_bond_distance
Br1 C1 1.905(5)
Br2 C40 1.891(6)
Co1 N2 2.044(5)
Co1 N5 2.045(5)
Co1 N1 2.135(5)
Co1 N3 2.138(5)
Co1 N4 2.159(5)
Co1 N6 2.189(5)
S1 O6 1.447(6)
S1 O5 1.447(5)
S1 O7 1.465(4)
S1 C55 1.770(6)
S2 O2 1.444(5)
S2 O4 1.446(5)
S2 O3 1.465(5)
S2 C43 1.763(6)
O1 C69 1.224(12)
N1 C14 1.340(7)
N1 C10 1.351(7)
N2 C9 1.328(7)
N2 C20 1.350(7)
N3 C15 1.326(8)
N3 C19 1.368(7)
N4 C32 1.345(7)
N4 C36 1.349(6)
N5 C27 1.340(6)
N5 C31 1.341(6)
N6 C22 1.333(7)
N6 C26 1.356(7)
N7 C46 1.392(8)
N7 C49 1.397(9)
N7 H1N7 0.7721
N8 C58 1.382(8)
N8 C61 1.410(9)
N8 H1N8 0.9521
N9 C69 1.323(12)
N9 C67 1.450(9)
N9 C68 1.454(10)
C1 C6 1.389(9)
C1 C2 1.392(9)
C2 C3 1.387(8)
C2 H2 0.9500
C3 C4 1.414(8)
C3 H3 0.9500
C4 C5 1.387(8)
C4 C7 1.479(7)
C5 C6 1.380(8)
C5 H5 0.9500
C6 H6 0.9500
C7 C21 1.385(8)
C7 C8 1.404(7)
C8 C9 1.396(7)
C8 H8 0.9500
C9 C10 1.487(7)
C10 C11 1.398(7)
C11 C12 1.398(8)
C11 H11 0.9500
C12 C13 1.395(9)
C12 H12 0.9500
C13 C14 1.380(10)
C13 H13 0.9500
C14 H14 0.9500
C15 C16 1.395(9)
C15 H15 0.9500
C16 C17 1.377(9)
C16 H16 0.9500
C17 C18 1.397(8)
C17 H17 0.9500
C18 C19 1.380(7)
C18 H18 0.9500
C19 C20 1.476(8)
C20 C21 1.401(7)
C21 H21 0.9500
C22 C23 1.399(8)
C22 H22 0.9500
C23 C24 1.371(8)
C23 H23 0.9500
C24 C25 1.387(8)
C24 H24 0.9500
C25 C26 1.389(7)
C25 H25 0.9500
C26 C27 1.491(7)
C27 C28 1.394(7)
C28 C29 1.401(7)
C28 H28 0.9500
C29 C30 1.408(7)
C29 C37 1.486(7)
C30 C31 1.388(7)
C30 H30 0.9500
C31 C32 1.493(7)
C32 C33 1.388(7)
C33 C34 1.398(8)
C33 H33 0.9500
C34 C35 1.370(10)
C34 H34 0.9500
C35 C36 1.379(8)
C35 H35 0.9500
C36 H36 0.9500
C37 C38 1.387(8)
C37 C42 1.389(8)
C38 C39 1.373(8)
C38 H38 0.9500
C39 C40 1.408(10)
C39 H39 0.9500
C40 C41 1.365(10)
C41 C42 1.383(9)
C41 H41 0.9500
C42 H42 0.9500
C43 C48 1.395(8)
C43 C44 1.419(8)
C44 C45 1.386(9)
C44 H44 0.9500
C45 C46 1.412(9)
C45 H45 0.9500
C46 C47 1.401(8)
C47 C48 1.370(9)
C47 H47 0.9500
C48 H48 0.9500
C49 C54 1.401(9)
C49 C50 1.403(9)
C50 C51 1.382(10)
C50 H50 0.9500
C51 C52 1.396(11)
C51 H51 0.9500
C52 C53 1.381(12)
C52 H52 0.9500
C53 C54 1.403(11)
C53 H53 0.9500
C54 H54 0.9500
C55 C60 1.389(8)
C55 C56 1.397(8)
C56 C57 1.400(9)
C56 H56 0.9500
C57 C58 1.418(8)
C57 H57 0.9500
C58 C59 1.400(9)
C59 C60 1.388(9)
C59 H59 0.9500
C60 H60 0.9500
C61 C66 1.400(10)
C61 C62 1.402(9)
C62 C63 1.396(11)
C62 H62 0.9500
C63 C64 1.359(13)
C63 H63 0.9500
C64 C65 1.395(12)
C64 H64 0.9500
C65 C66 1.389(10)
C65 H65 0.9500
C66 H66 0.9500
C67 H67A 0.9800
C67 H67B 0.9800
C67 H67C 0.9800
C68 H68A 0.9800
C68 H68B 0.9800
C68 H68C 0.9800
C69 H69 0.9500
